data_7702655
loop_
_publ_author_name
'Mohamadou, Aminou'
'G\~A&#x00A9;rard, Christian'

_publ_section_title
;
 Synthesis and characterisation of zinc(ii) complexes of tripodal N7
 ligands involving pyridine and amine or amide nitrogen donors. Crystal
 structure of a zinc(ii) complex
;
_journal_issue 22
_journal_name_full 'Journal of the Chemical Society, Dalton Transactions'
_journal_page_first 3320
_journal_paper_doi 10.1039/b104777a
_journal_year 2001
_chemical_formula_moiety 'C24 H28 Cl N7 O7'
_chemical_formula_sum 'C24 H28 Cl N7 O7'
_chemical_formula_weight 561.99
_space_group_IT_number 14
_space_group_name_Hall '-P 2ybc'
_space_group_name_H-M_alt 'P 1 21/c 1'
_symmetry_cell_setting monoclinic
_symmetry_space_group_name_Hall '-P 2ybc'
_symmetry_space_group_name_H-M 'P 1 21/c 1'
_cell_angle_alpha 90
_cell_angle_beta 100.696(5)
_cell_angle_gamma 90
_cell_formula_units_Z 4
_cell_length_a 7.3724(1)
_cell_length_b 27.1686(6)
_cell_length_c 13.3039(3)
_cell_measurement_reflns_used 10162
_cell_measurement_temperature 294
_cell_measurement_theta_max 27.5
_cell_measurement_theta_min 1.4
_cell_volume 2618.44(10)
_computing_publication_material 'CIFGEN_IN_OpenMoleN_(_1997) =='
_computing_structure_refinement LSFM_OpenMoleN_(_1997)
_computing_structure_solution Direct_methods_(SIR,_Burla_et_al.,_1989)
_diffrn_ambient_temperature 294
_diffrn_measurement_details
;
10162 reflections were collected using program Collect
("Collect" Data collection software, Nonius B.V., 1998)
The conditions were as follow : crystal to detector distance ==  36. mm.
Scan angle ==  2.0 deg 1 scans of   40 sec per frame.
Data collection was divided into  2 set(s)
with the following starting angles and number of frames :

Set 1 Theta ==    6.30 Omega ==    0.00 Kappa ==    0.00  151 frames
Set 2 Theta ==   -6.10 Kappa == -141.00 Phi   ==    0.00   30 frames
Friedel pairs were not averaged. Internal R == 0.04
;
_diffrn_measurement_device_type KappaCCD
_diffrn_measurement_method '\p scans'
_diffrn_radiation_monochromator graphite
_diffrn_radiation_type Mo-K\a
_diffrn_radiation_wavelength 0.71073
_diffrn_reflns_av_R_equivalents 0.040
_diffrn_reflns_av_sigmaI/netI 0.333
_diffrn_reflns_limit_h_max 9
_diffrn_reflns_limit_h_min -9
_diffrn_reflns_limit_k_max 35
_diffrn_reflns_limit_k_min -32
_diffrn_reflns_limit_l_max 17
_diffrn_reflns_limit_l_min -17
_diffrn_reflns_number 10162
_diffrn_reflns_theta_max 27.48
_diffrn_reflns_theta_min 2.5
_diffrn_source xray_tube
_diffrn_standards_decay_% 0
_exptl_absorpt_coefficient_mu 0.204
_exptl_absorpt_correction_T_max '? =='
_exptl_absorpt_correction_type none
_exptl_crystal_colour colorless
_exptl_crystal_density_diffrn 1.43
_exptl_crystal_density_method none
_exptl_crystal_description prism
_exptl_crystal_F_000 1176
_exptl_crystal_size_max 0.20
_exptl_crystal_size_mid 0.14
_exptl_crystal_size_min 0.12
_refine_diff_density_max 0.951
_refine_diff_density_min '-0.263 =='
_refine_ls_extinction_method none
_refine_ls_goodness_of_fit_all 3.124
_refine_ls_goodness_of_fit_ref 1.010
_refine_ls_hydrogen_treatment noref
_refine_ls_matrix_type full
_refine_ls_number_constraints 0
_refine_ls_number_parameters 370
_refine_ls_number_reflns 2803
_refine_ls_number_restraints 4
_refine_ls_R_factor_all 0.123
_refine_ls_R_factor_gt 0.056
_refine_ls_shift/esd_mean 0.000
_refine_ls_shift/su_max 0.006
_refine_ls_structure_factor_coef F
_refine_ls_weighting_scheme sigma
_refine_ls_wR_factor_all 0.203
_refine_ls_wR_factor_ref 0.070
_reflns_number_gt 2803
_reflns_number_total 6140
_reflns_threshold_expression >3.0\s(I)
_cod_data_source_file b104777a.txt
_cod_data_source_block 'global_for_Protonated_TRENPICAM_[HTRENPICAM](ClO4).'
_cod_original_cell_volume 2618.44(9)
_cod_database_code 7702655

loop_
_symmetry_equiv_pos_as_xyz
x,y,z
-x,1/2+y,1/2-z
-x,-y,-z
+x,1/2-y,1/2+z

loop_
_atom_site_aniso_label
_atom_site_aniso_U_11
_atom_site_aniso_U_22
_atom_site_aniso_U_33
_atom_site_aniso_U_12
_atom_site_aniso_U_13
_atom_site_aniso_U_23
_atom_site_aniso_type_symbol
N1 0.051(2) 0.034(2) 0.031(2) -0.004(1) 0.014(1) -0.002(1) N
C1 0.068(3) 0.028(2) 0.036(2) -0.004(2) 0.012(2) -0.000(2) C
C2 0.072(3) 0.032(2) 0.041(2) 0.006(2) 0.018(2) 0.002(2) C
N2 0.066(2) 0.033(2) 0.038(2) 0.003(2) 0.020(1) 0.005(2) N
C3 0.041(2) 0.034(2) 0.037(2) -0.001(2) 0.011(2) -0.002(2) C
O1 0.065(2) 0.034(1) 0.040(1) -0.005(1) 0.020(1) -0.006(1) O
C4 0.037(2) 0.035(2) 0.038(2) 0.002(2) 0.011(2) 0.001(2) C
N3 0.061(2) 0.039(2) 0.036(2) 0.001(2) 0.019(1) -0.003(2) N
C5 0.075(3) 0.050(3) 0.040(2) 0.001(2) 0.022(2) -0.002(2) C
C6 0.064(2) 0.057(3) 0.044(2) 0.004(2) 0.023(2) 0.010(2) C
C7 0.054(2) 0.041(2) 0.056(2) -0.002(2) 0.013(2) 0.011(2) C
C8 0.044(2) 0.037(2) 0.044(2) -0.003(2) 0.009(2) 0.002(2) C
C9 0.055(2) 0.046(2) 0.042(2) -0.009(2) 0.022(2) -0.003(2) C
C10 0.047(2) 0.046(2) 0.048(2) -0.006(2) 0.019(2) -0.001(2) C
N4 0.053(2) 0.036(2) 0.042(2) -0.002(2) 0.011(2) -0.000(2) N
C11 0.045(2) 0.033(2) 0.051(2) -0.002(2) 0.012(2) 0.003(2) C
O2 0.147(3) 0.032(2) 0.057(2) -0.010(2) 0.042(2) -0.009(2) O
C12 0.037(2) 0.036(2) 0.057(2) 0.001(2) 0.004(2) 0.008(2) C
N5 0.076(3) 0.036(2) 0.074(3) -0.007(2) -0.004(2) 0.010(2) N
C13 0.106(4) 0.041(3) 0.095(4) -0.015(3) -0.018(3) 0.020(3) C
C14 0.084(4) 0.075(3) 0.091(4) -0.031(3) -0.016(3) 0.046(3) C
C15 0.063(3) 0.089(4) 0.082(3) -0.005(3) 0.013(3) 0.037(3) C
C16 0.050(2) 0.063(3) 0.062(3) 0.006(2) 0.017(2) 0.019(2) C
C17 0.062(3) 0.051(2) 0.031(2) -0.002(2) 0.008(2) -0.002(2) C
C18 0.063(3) 0.055(3) 0.038(2) -0.002(2) 0.007(2) -0.010(2) C
N6 0.061(2) 0.043(2) 0.041(2) -0.005(2) 0.009(2) -0.011(2) N
C19 0.060(2) 0.036(2) 0.047(2) -0.004(2) 0.014(2) -0.020(2) C
O3 0.052(2) 0.045(2) 0.064(2) -0.005(1) 0.015(1) -0.009(2) O
C20 0.053(2) 0.037(2) 0.059(2) -0.011(2) 0.013(2) -0.021(2) C
N7 0.058(2) 0.055(2) 0.061(2) -0.015(2) 0.009(2) -0.016(2) N
C21 0.065(3) 0.065(3) 0.077(3) -0.027(2) 0.019(2) -0.016(3) C
C22 0.090(3) 0.057(3) 0.084(4) -0.024(3) 0.020(3) -0.003(3) C
C23 0.086(3) 0.048(3) 0.079(3) -0.010(3) 0.012(3) 0.003(3) C
C24 0.064(3) 0.041(2) 0.070(3) -0.010(2) 0.014(2) -0.006(2) C
CL 0.0852(7) 0.0785(8) 0.0485(6) -0.0324(6) 0.0284(5) -0.0207(6) Cl
O4 0.094(2) 0.131(3) 0.082(2) -0.049(2) 0.041(2) -0.050(2) O
O5 0.089(4) 0.27(1) 0.052(4) -0.095(5) 0.021(3) -0.051(5) O
O6 0.145(6) 0.038(3) 0.093(5) -0.017(4) 0.040(4) -0.023(4) O
O7 0.124(2) 0.134(3) 0.070(2) -0.033(3) 0.061(2) -0.024(2) O
O5A 0.195(8) 0.070(5) 0.212(9) 0.050(5) 0.106(6) 0.034(6) O
O6A 0.101(6) 0.115(6) 0.108(6) 0.010(5) 0.024(5) 0.029(5) O

loop_
_atom_site_label
_atom_site_fract_x
_atom_site_fract_y
_atom_site_fract_z
_atom_site_U_iso_or_equiv
_atom_site_occupancy
_atom_site_thermal_displace_type
_atom_site_calc_flag
_atom_site_calc_attached_atom
_atom_site_type_symbol
N1 0.5939(4) 0.0590(1) 0.7846(2) 0.038(2) 1.000 Uani ? ? N
C1 0.6040(6) 0.0102(1) 0.7316(3) 0.041(2) 1.000 Uani ? ? C
C2 0.7777(6) 0.0029(1) 0.6874(3) 0.046(2) 1.000 Uani ? ? C
N2 0.7760(5) 0.0255(1) 0.5871(2) 0.044(2) 1.000 Uani ? ? N
C3 0.7875(5) 0.0742(1) 0.5772(3) 0.037(2) 1.000 Uani ? ? C
O1 0.7819(4) 0.10365(9) 0.6480(2) 0.044(1) 1.000 Uani ? ? O
C4 0.8134(5) 0.0925(1) 0.4741(3) 0.037(2) 1.000 Uani ? ? C
N3 0.7888(5) 0.0595(1) 0.3977(2) 0.044(2) 1.000 Uani ? ? N
C5 0.8160(6) 0.0758(2) 0.3071(3) 0.053(2) 1.000 Uani ? ? C
C6 0.8700(6) 0.1231(2) 0.2904(3) 0.054(2) 1.000 Uani ? ? C
C7 0.8944(6) 0.1562(2) 0.3694(3) 0.050(2) 1.000 Uani ? ? C
C8 0.8641(5) 0.1406(1) 0.4638(3) 0.042(2) 1.000 Uani ? ? C
C9 0.4032(6) 0.0683(2) 0.8051(3) 0.047(2) 1.000 Uani ? ? C
C10 0.2564(5) 0.0742(2) 0.7104(3) 0.047(2) 1.000 Uani ? ? C
N4 0.2993(5) 0.1128(1) 0.6431(3) 0.043(2) 1.000 Uani ? ? N
C11 0.3188(5) 0.1038(1) 0.5465(3) 0.042(2) 1.000 Uani ? ? C
O2 0.3116(5) 0.0628(1) 0.5092(2) 0.065(2) 1.000 Uani ? ? O
C12 0.3501(5) 0.1477(1) 0.4854(3) 0.043(2) 1.000 Uani ? ? C
N5 0.3373(6) 0.1915(1) 0.5283(3) 0.059(2) 1.000 Uani ? ? N
C13 0.3631(9) 0.2315(2) 0.4726(5) 0.074(3) 1.000 Uani ? ? C
C14 0.4030(8) 0.2283(2) 0.3764(4) 0.083(3) 1.000 Uani ? ? C
C15 0.4135(7) 0.1833(2) 0.3327(4) 0.077(3) 1.000 Uani ? ? C
C16 0.3863(6) 0.1418(2) 0.3882(4) 0.058(3) 1.000 Uani ? ? C
C17 0.7324(6) 0.0609(2) 0.8837(3) 0.046(2) 1.000 Uani ? ? C
C18 0.7616(6) 0.1118(2) 0.9310(3) 0.051(2) 1.000 Uani ? ? C
N6 0.8400(5) 0.1471(1) 0.8683(3) 0.048(2) 1.000 Uani ? ? N
C19 0.7277(6) 0.1753(1) 0.8002(3) 0.047(2) 1.000 Uani ? ? C
O3 0.5577(4) 0.1737(1) 0.7883(2) 0.053(2) 1.000 Uani ? ? O
C20 0.8205(6) 0.2096(1) 0.7370(3) 0.048(2) 1.000 Uani ? ? C
N7 1.0032(5) 0.2056(1) 0.7456(3) 0.058(2) 1.000 Uani ? ? N
C21 1.0812(7) 0.2356(2) 0.6851(4) 0.069(3) 1.000 Uani ? ? C
C22 0.9860(8) 0.2686(2) 0.6185(4) 0.075(3) 1.000 Uani ? ? C
C23 0.8011(8) 0.2722(2) 0.6115(4) 0.069(3) 1.000 Uani ? ? C
C24 0.7150(6) 0.2419(2) 0.6721(4) 0.057(3) 1.000 Uani ? ? C
CL 0.2877(2) 0.40288(5) 0.56016(9) 0.0687(7) 1.000 Uani ? ? Cl
O4 0.4443(5) 0.4312(2) 0.5690(3) 0.100(2) 1.000 Uani ? ? O
O5 0.190(1) 0.3935(4) 0.4687(6) 0.107(6) 0.500 Uani ? ? O
O6 0.255(1) 0.3630(2) 0.4995(6) 0.080(5) 0.500 Uani ? ? O
O7 0.1950(5) 0.4053(2) 0.6413(3) 0.105(3) 1.000 Uani ? ? O
O5A 0.402(1) 0.3538(3) 0.5806(9) 0.142(7) 0.500 Uani ? ? O
O6A 0.177(1) 0.4431(3) 0.4871(7) 0.108(6) 0.500 Uani ? ? O
H01 0.6366 0.0863 0.7309 0.0489 1.000 Uiso ? ? H
H1 0.5006 0.0078 0.6773 0.0570 1.000 Uiso calc C1 H
H2 0.5982 -0.0153 0.7797 0.0570 1.000 Uiso calc C1 H
H3 0.7961 -0.0315 0.6810 0.0616 1.000 Uiso calc C2 H
H4 0.8783 0.0164 0.7343 0.0616 1.000 Uiso calc C2 H
H5 0.7970 0.0536 0.2511 0.0700 1.000 Uiso calc C5 H
H6 0.8902 0.1327 0.2247 0.0695 1.000 Uiso calc C6 H
H7 0.9313 0.1890 0.3596 0.0648 1.000 Uiso calc C7 H
H8 0.8780 0.1627 0.5201 0.0543 1.000 Uiso calc C8 H
H9 0.4066 0.0976 0.8444 0.0597 1.000 Uiso calc C9 H
H10 0.3697 0.0414 0.8434 0.0597 1.000 Uiso calc C9 H
H11 0.1428 0.0820 0.7307 0.0593 1.000 Uiso calc C10 H
H12 0.2444 0.0440 0.6739 0.0593 1.000 Uiso calc C10 H
H13 0.3531 0.2632 0.5014 0.1110 1.000 Uiso calc C13 H
H14 0.4233 0.2573 0.3402 0.1138 1.000 Uiso calc C14 H
H15 0.4390 0.1805 0.2655 0.1017 1.000 Uiso calc C15 H
H16 0.3924 0.1099 0.3598 0.0751 1.000 Uiso calc C16 H
H17 0.8475 0.0493 0.8708 0.0624 1.000 Uiso calc C17 H
H18 0.6906 0.0397 0.9315 0.0624 1.000 Uiso calc C17 H
H19 0.8429 0.1090 0.9951 0.0682 1.000 Uiso calc C18 H
H20 0.6457 0.1240 0.9413 0.0682 1.000 Uiso calc C18 H
H21 1.2109 0.2335 0.6891 0.0886 1.000 Uiso calc C21 H
H22 1.0484 0.2888 0.5776 0.0991 1.000 Uiso calc C22 H
H23 0.7315 0.2951 0.5659 0.0928 1.000 Uiso calc C23 H
H24 0.5853 0.2435 0.6687 0.0754 1.000 Uiso calc C24 H

loop_
_atom_type_symbol
_atom_type_scat_dispersion_real
_atom_type_scat_dispersion_imag
_atom_type_scat_source
C 0.002 0.002 International_Tables_Vol_IV_Table_2.3.1
H 0.000 0.000 International_Tables_Vol_IV_Table_2.3.1
Cl 0.132 0.159 International_Tables_Vol_IV_Table_2.3.1
N 0.004 0.003 International_Tables_Vol_IV_Table_2.3.1
O 0.008 0.006 International_Tables_Vol_IV_Table_2.3.1

loop_
_geom_angle_atom_site_label_1
_geom_angle_atom_site_label_2
_geom_angle_atom_site_label_3
_geom_angle
C1 N1 C9 111.2(3)
C1 N1 C17 110.7(3)
C1 N1 H01 103.97
C9 N1 C17 109.9(3)
C9 N1 H01 112.78
C17 N1 H01 108.11
N1 C1 C2 114.4(3)
N1 C1 H01 31.34
C2 C1 H01 91.25
C1 C2 N2 115.6(4)
C2 N2 C3 121.0(3)
N2 C3 O1 123.5(4)
N2 C3 C4 116.0(4)
O1 C3 C4 120.5(4)
C3 O1 H01 114.69
C3 C4 N3 116.6(3)
C3 C4 C8 119.2(4)
N3 C4 C8 124.1(4)
C4 N3 C5 116.1(4)
N3 C5 C6 123.7(4)
C5 C6 C7 119.3(4)
C6 C7 C8 118.5(4)
C4 C8 C7 118.3(4)
N1 C9 C10 114.6(3)
N1 C9 H01 28.02
C10 C9 H01 95.82
C9 C10 N4 112.7(3)
C10 N4 C11 122.2(3)
N4 C11 O2 123.6(4)
N4 C11 C12 115.6(4)
O2 C11 C12 120.8(4)
C11 C12 N5 116.9(4)
C11 C12 C16 119.9(4)
N5 C12 C16 123.2(4)
C12 N5 C13 117.1(5)
N5 C13 C14 122.7(6)
C13 C14 C15 119.7(5)
C14 C15 C16 118.6(6)
C12 C16 C15 118.7(5)
N1 C17 C18 114.4(4)
N1 C17 H01 29.74
C18 C17 H01 95.45
C17 C18 N6 113.7(4)
C18 N6 C19 119.9(4)
N6 C19 O3 123.3(4)
N6 C19 C20 116.2(4)
O3 C19 C20 120.5(4)
C19 C20 N7 117.3(4)
C19 C20 C24 119.1(4)
N7 C20 C24 123.6(5)
C20 N7 C21 115.8(5)
N7 C21 C22 124.2(5)
C21 C22 C23 118.9(5)
C22 C23 C24 118.7(5)
C20 C24 C23 118.7(5)
O4 CL O5 119.5(6)
O4 CL O6 123.6(7)
O4 CL O7 115.8(3)
O4 CL O5A 92.5(6)
O4 CL O6A 89.8(5)
O5 CL O6 44.4(8)
O5 CL O7 117.9(5)
O5 CL O5A 100(1)
O5 CL O6A 55.7(9)
O6 CL O7 116.7(6)
O6 CL O5A 56.7(7)
O6 CL O6A 100.0(7)
O7 CL O5A 103.5(5)
O7 CL O6A 99.9(5)
O5A CL O6A 152.7(7)
CL O4 O5A 47.5(4)
CL O4 O6A 49.2(3)
O5A O4 O6A 93.2(5)
CL O5 O6 69(1)
CL O5 O6A 72.1(8)
O6 O5 O6A 141(1)
CL O6 O5 66.4(9)
CL O6 O5A 69.9(8)
O5 O6 O5A 134(1)
CL O5A O4 40.0(3)
CL O5A O6 53.4(5)
O4 O5A O6 82.6(6)
CL O6A O4 41.0(3)
CL O6A O5 52.2(6)
O4 O6A O5 81.3(7)
N1 H01 C1 44.69
N1 H01 O1 149.99
N1 H01 C9 39.20
N1 H01 C17 42.15
C1 H01 O1 110.87
C1 H01 C9 71.06
C1 H01 C17 72.09
O1 H01 C9 166.79
O1 H01 C17 123.81
C9 H01 C17 69.39

loop_
_geom_bond_atom_site_label_1
_geom_bond_atom_site_label_2
_geom_bond_distance
N1 C1 1.510(5)
N1 C9 1.503(5)
N1 C17 1.511(5)
N1 H01 1.1168
C1 C2 1.518(6)
C1 H01 2.0839
C2 N2 1.468(5)
N2 C3 1.334(5)
C3 O1 1.242(5)
C3 C4 1.504(5)
O1 H01 1.7394
C4 N3 1.342(5)
C4 C8 1.375(5)
N3 C5 1.334(5)
C5 C6 1.374(6)
C6 C7 1.370(6)
C7 C8 1.381(6)
C9 C10 1.510(6)
C9 H01 2.1921
C10 N4 1.452(5)
N4 C11 1.342(5)
C11 O2 1.217(5)
C11 C12 1.485(6)
C12 N5 1.331(6)
C12 C16 1.377(6)
N5 C13 1.349(7)
C13 C14 1.369(9)
C14 C15 1.363(9)
C15 C16 1.382(7)
C17 C18 1.520(6)
C17 H01 2.1399
C18 N6 1.460(6)
N6 C19 1.346(6)
C19 O3 1.234(5)
C19 C20 1.503(6)
C20 N7 1.335(6)
C20 C24 1.367(7)
N7 C21 1.347(7)
C21 C22 1.361(8)
C22 C23 1.353(8)
C23 C24 1.387(7)
CL O4 1.374(4)
CL O5 1.32(1)
CL O6 1.35(1)
CL O7 1.382(4)
CL O5A 1.57(1)
CL O6A 1.59(1)
O4 O5A 2.13(1)
O4 O6A 2.09(1)
O5 O6 1.01(2)
O5 O6A 1.38(2)
O6 O5A 1.40(2)
